data_7046982
loop_
_publ_author_name
'Daneshmand, Pargol'
'Pinon, Leena'
'Schaper, Frank'

_publ_section_title
;
 Dinuclear iminophenoxide copper complexes in rac-lactide polymerisation.
;
_journal_issue 30
_journal_name_full 'Dalton transactions (Cambridge, England : 2003)'
_journal_page_first 10147
_journal_page_last 10161
_journal_paper_doi 10.1039/c8dt02140f
_journal_volume 47
_journal_year 2018
_chemical_formula_moiety 'C26 H32 Cu N2 O2'
_chemical_formula_sum 'C26 H32 Cu N2 O2'
_chemical_formula_weight 468.07
_space_group_crystal_system monoclinic
_space_group_IT_number 14
_space_group_name_Hall '-P 2yn'
_space_group_name_H-M_alt 'P 1 21/n 1'
_symmetry_space_group_name_Hall '-P 2yn'
_symmetry_space_group_name_H-M 'P 1 21/n 1'
_atom_sites_solution_hydrogens geom
_atom_sites_solution_primary dual
_atom_sites_solution_secondary difmap
_audit_creation_date 2018-04-18
_audit_creation_method
;
Olex2 1.2
(compiled 2018.04.03 svn.r3497 for OlexSys, GUI svn.r5486)
;
_audit_update_record
;
2018-05-24 deposited with the CCDC.
2018-07-05 downloaded from the CCDC.
;
_cell_angle_alpha 90
_cell_angle_beta 99.2390(10)
_cell_angle_gamma 90
_cell_formula_units_Z 8
_cell_length_a 21.3119(6)
_cell_length_b 9.3432(3)
_cell_length_c 23.0794(7)
_cell_measurement_reflns_used 9790
_cell_measurement_temperature 100(2)
_cell_measurement_theta_max 71.94
_cell_measurement_theta_min 5.12
_cell_volume 4536.0(2)
_computing_cell_refinement 'SAINT v8.34A (Bruker, 2013)'
_computing_data_collection 'APEX 2 (2013) Bruker AXS Inc., Madison, WI 53719-1173.'
_computing_data_reduction 'SAINT v8.34A (Bruker, 2013)'
_computing_molecular_graphics 'Olex2 (Dolomanov et al., 2009)'
_computing_publication_material 'Olex2 (Dolomanov et al., 2009)'
_computing_structure_refinement 'XL (Sheldrick, 2008)'
_computing_structure_solution 'ShelXT (Sheldrick, 2015)'
_diffrn_ambient_temperature 100
_diffrn_detector_area_resol_mean 8.3
_diffrn_measured_fraction_theta_full 0.997
_diffrn_measured_fraction_theta_max 0.991
_diffrn_measurement_device_type 'Bruker APEX-II CCD'
_diffrn_measurement_method '\f and \w scans'
_diffrn_radiation_type CuK\a
_diffrn_radiation_wavelength 1.54178
_diffrn_reflns_av_R_equivalents 0.0405
_diffrn_reflns_av_unetI/netI 0.0182
_diffrn_reflns_Laue_measured_fraction_full 0.997
_diffrn_reflns_Laue_measured_fraction_max 0.991
_diffrn_reflns_limit_h_max 26
_diffrn_reflns_limit_h_min -26
_diffrn_reflns_limit_k_max 11
_diffrn_reflns_limit_k_min -10
_diffrn_reflns_limit_l_max 28
_diffrn_reflns_limit_l_min -28
_diffrn_reflns_number 122428
_diffrn_reflns_point_group_measured_fraction_full 0.997
_diffrn_reflns_point_group_measured_fraction_max 0.991
_diffrn_reflns_theta_full 67.679
_diffrn_reflns_theta_max 72.188
_diffrn_reflns_theta_min 2.620
_diffrn_source 'Microfocus Source'
_diffrn_standards_number 0
_exptl_absorpt_coefficient_mu 1.549
_exptl_absorpt_correction_T_max 0.7536
_exptl_absorpt_correction_T_min 0.5560
_exptl_absorpt_correction_type multi-scan
_exptl_absorpt_process_details
'SADABS-2014/2 (Bruker,2014/2) was used for absorption correction. wR2(int) was 0.1407 before and 0.0532 after correction. The Ratio of minimum to maximum transmission is 0.7378. The \l/2 correction factor is 0.00150.'
_exptl_crystal_colour green
_exptl_crystal_colour_primary green
_exptl_crystal_density_diffrn 1.371
_exptl_crystal_description needle
_exptl_crystal_F_000 1976
_exptl_crystal_size_max 0.2
_exptl_crystal_size_mid 0.08
_exptl_crystal_size_min 0.04
_refine_diff_density_max 0.419
_refine_diff_density_min -0.431
_refine_diff_density_rms 0.055
_refine_ls_extinction_method none
_refine_ls_goodness_of_fit_ref 1.034
_refine_ls_hydrogen_treatment constr
_refine_ls_matrix_type full
_refine_ls_number_parameters 559
_refine_ls_number_reflns 8881
_refine_ls_number_restraints 0
_refine_ls_restrained_S_all 1.034
_refine_ls_R_factor_all 0.0358
_refine_ls_R_factor_gt 0.0348
_refine_ls_shift/su_max 0.002
_refine_ls_shift/su_mean 0.000
_refine_ls_structure_factor_coef Fsqd
_refine_ls_weighting_details 'w=1/[\s^2^(Fo^2^)+(0.0613P)^2^+2.3024P] where P=(Fo^2^+2Fc^2^)/3'
_refine_ls_weighting_scheme calc
_refine_ls_wR_factor_gt 0.0986
_refine_ls_wR_factor_ref 0.1001
_reflns_Friedel_coverage 0.000
_reflns_number_gt 8544
_reflns_number_total 8881
_reflns_threshold_expression 'I > 2\s(I)'
_cod_data_source_file c8dt02140f2.cif
_cod_data_source_block comp_5c
_cod_depositor_comments 'Adding full bibliography for 7046963--7046983.cif.'
_cod_database_code 7046982
_shelxl_version_number 2014-3
_shelx_space_group_comment
;
The symmetry employed for this shelxl refinement is uniquely defined
by the following loop, which should always be used as a source of
symmetry information in preference to the above space-group names.
They are only intended as comments.
;
_shelx_estimated_absorpt_t_max 0.941
_shelx_estimated_absorpt_t_min 0.747
_olex2_refinement_description
;
1. Fixed Uiso
 At 1.2 times of:
  All C(H) groups, All C(H,H) groups
2.a Ternary CH refined with riding coordinates:
 C8(H8), C21(H21), C34(H34), C47(H47)
2.b Secondary CH2 refined with riding coordinates:
 C9(H9A,H9B), C10(H10A,H10B), C11(H11A,H11B), C12(H12A,H12B), C13(H13A,H13B),
 C22(H22A,H22B), C23(H23A,H23B), C24(H24A,H24B), C25(H25A,H25B), C26(H26A,H26B),
  C35(H35A,H35B), C36(H36A,H36B), C37(H37A,H37B), C38(H38A,H38B), C39(H39A,
 H39B), C48(H48A,H48B), C49(H49A,H49B), C50(H50A,H50B), C51(H51A,H51B),
 C52(H52A,H52B)
2.c Aromatic/amide H refined with riding coordinates:
 C1(H1), C3(H3), C4(H4), C5(H5), C6(H6), C14(H14), C16(H16), C17(H17),
 C18(H18), C19(H19), C27(H27), C29(H29), C30(H30), C31(H31), C32(H32), C40(H40),
  C42(H42), C43(H43), C44(H44), C45(H45)
;
_olex2_submission_special_instructions 'No special instructions were received'

loop_
_space_group_symop_operation_xyz
'x, y, z'
'-x+1/2, y+1/2, -z+1/2'
'-x, -y, -z'
'x-1/2, -y-1/2, z-1/2'

loop_
_atom_site_label
_atom_site_type_symbol
_atom_site_fract_x
_atom_site_fract_y
_atom_site_fract_z
_atom_site_U_iso_or_equiv
_atom_site_adp_type
_atom_site_occupancy
_atom_site_site_symmetry_order
_atom_site_calc_flag
_atom_site_refinement_flags_posn
Cu1 Cu 0.25692(2) 0.82950(2) 0.48514(2) 0.02472(8) Uani 1 1 d .
O1 O 0.22165(5) 0.74183(12) 0.54742(4) 0.0272(2) Uani 1 1 d .
O2 O 0.29565(5) 0.87534(13) 0.41859(5) 0.0299(2) Uani 1 1 d .
N1 N 0.16926(6) 0.88045(14) 0.44212(5) 0.0247(3) Uani 1 1 d .
N2 N 0.34003(6) 0.85263(14) 0.54107(5) 0.0254(3) Uani 1 1 d .
C1 C 0.11866(7) 0.87231(16) 0.46580(7) 0.0262(3) Uani 1 1 d .
H1 H 0.0801 0.9018 0.4422 0.031 Uiso 1 1 calc R
C2 C 0.11396(7) 0.82313(16) 0.52453(7) 0.0261(3) Uani 1 1 d .
C3 C 0.05459(8) 0.83753(16) 0.54342(7) 0.0281(3) Uani 1 1 d .
H3 H 0.0203 0.8799 0.5178 0.034 Uiso 1 1 calc R
C4 C 0.04492(8) 0.79188(17) 0.59807(7) 0.0297(3) Uani 1 1 d .
H4 H 0.0047 0.8030 0.6102 0.036 Uiso 1 1 calc R
C5 C 0.09569(8) 0.72874(17) 0.63533(7) 0.0295(3) Uani 1 1 d .
H5 H 0.0897 0.6965 0.6731 0.035 Uiso 1 1 calc R
C6 C 0.15433(8) 0.71264(17) 0.61812(7) 0.0283(3) Uani 1 1 d .
H6 H 0.1880 0.6692 0.6442 0.034 Uiso 1 1 calc R
C7 C 0.16540(7) 0.75969(16) 0.56225(7) 0.0257(3) Uani 1 1 d .
C8 C 0.16250(7) 0.93292(16) 0.38053(6) 0.0254(3) Uani 1 1 d .
H8 H 0.1960 0.8837 0.3621 0.030 Uiso 1 1 calc R
C9 C 0.09885(7) 0.90071(18) 0.34180(7) 0.0285(3) Uani 1 1 d .
H9A H 0.0643 0.9530 0.3566 0.034 Uiso 1 1 calc R
H9B H 0.0896 0.7970 0.3428 0.034 Uiso 1 1 calc R
C10 C 0.10236(8) 0.94741(19) 0.27876(7) 0.0325(3) Uani 1 1 d .
H10A H 0.1353 0.8906 0.2634 0.039 Uiso 1 1 calc R
H10B H 0.0610 0.9284 0.2536 0.039 Uiso 1 1 calc R
C11 C 0.11822(9) 1.1060(2) 0.27602(8) 0.0375(4) Uani 1 1 d .
H11A H 0.0827 1.1632 0.2868 0.045 Uiso 1 1 calc R
H11B H 0.1230 1.1315 0.2353 0.045 Uiso 1 1 calc R
C12 C 0.17936(9) 1.14302(19) 0.31741(8) 0.0362(4) Uani 1 1 d .
H12A H 0.1859 1.2479 0.3174 0.043 Uiso 1 1 calc R
H12B H 0.2159 1.0973 0.3031 0.043 Uiso 1 1 calc R
C13 C 0.17700(8) 1.09267(17) 0.38015(7) 0.0309(3) Uani 1 1 d .
H13A H 0.2184 1.1118 0.4052 0.037 Uiso 1 1 calc R
H13B H 0.1437 1.1464 0.3964 0.037 Uiso 1 1 calc R
C14 C 0.39410(7) 0.86262(17) 0.52346(7) 0.0268(3) Uani 1 1 d .
H14 H 0.4304 0.8727 0.5530 0.032 Uiso 1 1 calc R
C15 C 0.40535(7) 0.86003(17) 0.46334(7) 0.0273(3) Uani 1 1 d .
C16 C 0.46924(8) 0.85513(17) 0.45455(7) 0.0290(3) Uani 1 1 d .
H16 H 0.5020 0.8579 0.4877 0.035 Uiso 1 1 calc R
C17 C 0.48569(8) 0.84642(17) 0.39947(7) 0.0306(3) Uani 1 1 d .
H17 H 0.5290 0.8418 0.3944 0.037 Uiso 1 1 calc R
C18 C 0.43682(8) 0.84450(17) 0.35093(7) 0.0310(3) Uani 1 1 d .
H18 H 0.4473 0.8363 0.3126 0.037 Uiso 1 1 calc R
C19 C 0.37392(8) 0.85422(18) 0.35776(7) 0.0302(3) Uani 1 1 d .
H19 H 0.3420 0.8551 0.3239 0.036 Uiso 1 1 calc R
C20 C 0.35568(7) 0.86290(17) 0.41430(7) 0.0271(3) Uani 1 1 d .
C21 C 0.33817(7) 0.86183(17) 0.60523(6) 0.0265(3) Uani 1 1 d .
H21 H 0.3096 0.7834 0.6148 0.032 Uiso 1 1 calc R
C22 C 0.30656(8) 1.00336(18) 0.61706(7) 0.0326(4) Uani 1 1 d .
H22A H 0.2650 1.0114 0.5910 0.039 Uiso 1 1 calc R
H22B H 0.3336 1.0840 0.6082 0.039 Uiso 1 1 calc R
C23 C 0.29648(9) 1.0124(2) 0.68124(8) 0.0388(4) Uani 1 1 d .
H23A H 0.2788 1.1074 0.6886 0.047 Uiso 1 1 calc R
H23B H 0.2653 0.9388 0.6887 0.047 Uiso 1 1 calc R
C24 C 0.35881(9) 0.9895(2) 0.72320(8) 0.0379(4) Uani 1 1 d .
H24A H 0.3880 1.0700 0.7193 0.046 Uiso 1 1 calc R
H24B H 0.3503 0.9885 0.7641 0.046 Uiso 1 1 calc R
C25 C 0.39025(8) 0.8494(2) 0.71027(7) 0.0352(4) Uani 1 1 d .
H25A H 0.3628 0.7683 0.7179 0.042 Uiso 1 1 calc R
H25B H 0.4314 0.8396 0.7368 0.042 Uiso 1 1 calc R
C26 C 0.40145(8) 0.84412(18) 0.64622(7) 0.0298(3) Uani 1 1 d .
H26A H 0.4309 0.9217 0.6391 0.036 Uiso 1 1 calc R
H26B H 0.4210 0.7514 0.6384 0.036 Uiso 1 1 calc R
Cu2 Cu 0.25002(2) 0.48768(3) 0.51937(2) 0.02578(8) Uani 1 1 d .
O3 O 0.24326(5) 0.57820(12) 0.44452(5) 0.0292(2) Uani 1 1 d .
O4 O 0.25788(5) 0.44769(13) 0.60076(5) 0.0314(2) Uani 1 1 d .
N3 N 0.15737(6) 0.43522(14) 0.50516(6) 0.0258(3) Uani 1 1 d .
N4 N 0.34223(6) 0.44918(14) 0.51868(6) 0.0266(3) Uani 1 1 d .
C27 C 0.12139(8) 0.44358(16) 0.45463(7) 0.0277(3) Uani 1 1 d .
H27 H 0.0784 0.4146 0.4527 0.033 Uiso 1 1 calc R
C28 C 0.14050(8) 0.49303(17) 0.40063(7) 0.0291(3) Uani 1 1 d .
C29 C 0.09605(9) 0.47735(18) 0.34835(7) 0.0328(4) Uani 1 1 d .
H29 H 0.0556 0.4365 0.3503 0.039 Uiso 1 1 calc R
C30 C 0.11023(10) 0.52010(19) 0.29471(8) 0.0380(4) Uani 1 1 d .
H30 H 0.0796 0.5103 0.2602 0.046 Uiso 1 1 calc R
C31 C 0.16993(9) 0.57776(19) 0.29178(7) 0.0374(4) Uani 1 1 d .
H31 H 0.1802 0.6055 0.2548 0.045 Uiso 1 1 calc R
C32 C 0.21433(9) 0.59516(18) 0.34193(7) 0.0338(4) Uani 1 1 d .
H32 H 0.2548 0.6348 0.3390 0.041 Uiso 1 1 calc R
C33 C 0.20029(8) 0.55458(17) 0.39781(7) 0.0286(3) Uani 1 1 d .
C34 C 0.13097(7) 0.37395(17) 0.55530(7) 0.0255(3) Uani 1 1 d .
H34 H 0.1532 0.4229 0.5914 0.031 Uiso 1 1 calc R
C35 C 0.05991(7) 0.39381(17) 0.55495(7) 0.0272(3) Uani 1 1 d .
H35A H 0.0355 0.3413 0.5215 0.033 Uiso 1 1 calc R
H35B H 0.0487 0.4965 0.5507 0.033 Uiso 1 1 calc R
C36 C 0.04341(8) 0.33629(17) 0.61288(7) 0.0302(3) Uani 1 1 d .
H36A H 0.0652 0.3949 0.6458 0.036 Uiso 1 1 calc R
H36B H -0.0030 0.3450 0.6124 0.036 Uiso 1 1 calc R
C37 C 0.06310(8) 0.17997(18) 0.62288(7) 0.0309(3) Uani 1 1 d .
H37A H 0.0367 0.1196 0.5932 0.037 Uiso 1 1 calc R
H37B H 0.0551 0.1496 0.6621 0.037 Uiso 1 1 calc R
C38 C 0.13314(8) 0.15621(17) 0.61885(7) 0.0306(3) Uani 1 1 d .
H38A H 0.1427 0.0525 0.6213 0.037 Uiso 1 1 calc R
H38B H 0.1599 0.2039 0.6524 0.037 Uiso 1 1 calc R
C39 C 0.14935(8) 0.21583(17) 0.56136(7) 0.0295(3) Uani 1 1 d .
H39A H 0.1261 0.1613 0.5278 0.035 Uiso 1 1 calc R
H39B H 0.1955 0.2051 0.5609 0.035 Uiso 1 1 calc R
C40 C 0.38380(7) 0.43393(17) 0.56564(7) 0.0282(3) Uani 1 1 d .
H40 H 0.4265 0.4180 0.5603 0.034 Uiso 1 1 calc R
C41 C 0.37176(7) 0.43866(17) 0.62548(7) 0.0271(3) Uani 1 1 d .
C42 C 0.42433(8) 0.42936(18) 0.67105(7) 0.0315(3) Uani 1 1 d .
H42 H 0.4659 0.4224 0.6613 0.038 Uiso 1 1 calc R
C43 C 0.41714(8) 0.43003(19) 0.72921(7) 0.0331(3) Uani 1 1 d .
H43 H 0.4532 0.4248 0.7593 0.040 Uiso 1 1 calc R
C44 C 0.35562(8) 0.43853(18) 0.74323(7) 0.0322(3) Uani 1 1 d .
H44 H 0.3500 0.4399 0.7832 0.039 Uiso 1 1 calc R
C45 C 0.30344(8) 0.44493(18) 0.69984(7) 0.0313(3) Uani 1 1 d .
H45 H 0.2622 0.4496 0.7105 0.038 Uiso 1 1 calc R
C46 C 0.30946(7) 0.44475(17) 0.63968(7) 0.0273(3) Uani 1 1 d .
C47 C 0.36028(8) 0.42448(18) 0.45982(7) 0.0297(3) Uani 1 1 d .
H47 H 0.3393 0.5007 0.4331 0.036 Uiso 1 1 calc R
C48 C 0.33086(8) 0.28094(19) 0.43760(7) 0.0321(3) Uani 1 1 d .
H48A H 0.2845 0.2835 0.4380 0.038 Uiso 1 1 calc R
H48B H 0.3493 0.2035 0.4643 0.038 Uiso 1 1 calc R
C49 C 0.34291(8) 0.2487(2) 0.37513(8) 0.0372(4) Uani 1 1 d .
H49A H 0.3257 0.1529 0.3630 0.045 Uiso 1 1 calc R
H49B H 0.3204 0.3202 0.3476 0.045 Uiso 1 1 calc R
C50 C 0.41350(8) 0.2528(2) 0.37195(8) 0.0362(4) Uani 1 1 d .
H50A H 0.4201 0.2369 0.3309 0.043 Uiso 1 1 calc R
H50B H 0.4355 0.1753 0.3965 0.043 Uiso 1 1 calc R
C51 C 0.44164(8) 0.3977(2) 0.39356(8) 0.0362(4) Uani 1 1 d .
H51A H 0.4218 0.4742 0.3671 0.043 Uiso 1 1 calc R
H51B H 0.4878 0.3979 0.3923 0.043 Uiso 1 1 calc R
C52 C 0.43072(8) 0.42881(19) 0.45636(7) 0.0322(3) Uani 1 1 d .
H52A H 0.4534 0.3568 0.4835 0.039 Uiso 1 1 calc R
H52B H 0.4480 0.5244 0.4686 0.039 Uiso 1 1 calc R

loop_
_atom_site_aniso_label
_atom_site_aniso_U_11
_atom_site_aniso_U_22
_atom_site_aniso_U_33
_atom_site_aniso_U_23
_atom_site_aniso_U_13
_atom_site_aniso_U_12
Cu1 0.02313(13) 0.02986(14) 0.02197(12) 0.00175(8) 0.00608(9) -0.00197(8)
O1 0.0256(5) 0.0328(6) 0.0244(5) 0.0025(4) 0.0078(4) -0.0021(4)
O2 0.0251(5) 0.0403(6) 0.0251(5) 0.0045(4) 0.0068(4) -0.0032(5)
N1 0.0276(6) 0.0239(6) 0.0232(6) 0.0001(5) 0.0053(5) -0.0010(5)
N2 0.0263(6) 0.0282(6) 0.0223(6) -0.0001(5) 0.0053(5) -0.0008(5)
C1 0.0254(7) 0.0255(7) 0.0278(7) -0.0013(6) 0.0047(6) 0.0003(6)
C2 0.0285(8) 0.0249(7) 0.0260(7) -0.0034(6) 0.0076(6) -0.0034(6)
C3 0.0279(8) 0.0259(7) 0.0315(8) -0.0023(6) 0.0077(6) -0.0014(6)
C4 0.0308(8) 0.0280(8) 0.0334(8) -0.0041(6) 0.0141(6) -0.0021(6)
C5 0.0373(8) 0.0277(8) 0.0258(7) -0.0023(6) 0.0123(6) -0.0049(6)
C6 0.0319(8) 0.0275(8) 0.0261(7) -0.0012(6) 0.0063(6) -0.0028(6)
C7 0.0273(7) 0.0244(7) 0.0265(7) -0.0038(6) 0.0075(6) -0.0050(6)
C8 0.0261(7) 0.0279(8) 0.0228(7) 0.0022(6) 0.0057(6) -0.0001(6)
C9 0.0281(8) 0.0311(8) 0.0263(7) 0.0018(6) 0.0047(6) -0.0023(6)
C10 0.0327(8) 0.0382(9) 0.0262(8) 0.0030(7) 0.0036(6) 0.0008(7)
C11 0.0401(9) 0.0393(9) 0.0333(9) 0.0102(7) 0.0065(7) 0.0039(7)
C12 0.0401(9) 0.0327(9) 0.0365(9) 0.0089(7) 0.0086(7) -0.0037(7)
C13 0.0333(8) 0.0276(8) 0.0322(8) 0.0014(6) 0.0061(6) -0.0034(6)
C14 0.0258(7) 0.0292(8) 0.0256(7) -0.0001(6) 0.0044(6) -0.0006(6)
C15 0.0289(8) 0.0278(7) 0.0267(7) -0.0003(6) 0.0090(6) -0.0002(6)
C16 0.0278(8) 0.0302(8) 0.0298(8) 0.0008(6) 0.0065(6) 0.0008(6)
C17 0.0288(8) 0.0308(8) 0.0347(8) -0.0002(6) 0.0128(6) 0.0008(6)
C18 0.0374(9) 0.0308(8) 0.0275(8) 0.0000(6) 0.0133(7) -0.0015(6)
C19 0.0327(8) 0.0334(8) 0.0253(7) 0.0011(6) 0.0066(6) -0.0038(6)
C20 0.0286(8) 0.0269(7) 0.0271(7) 0.0007(6) 0.0083(6) -0.0029(6)
C21 0.0264(7) 0.0310(8) 0.0230(7) -0.0002(6) 0.0066(6) -0.0017(6)
C22 0.0331(8) 0.0360(9) 0.0292(8) -0.0018(6) 0.0069(7) 0.0046(7)
C23 0.0368(9) 0.0497(11) 0.0313(9) -0.0079(7) 0.0094(7) 0.0052(8)
C24 0.0390(9) 0.0488(10) 0.0271(8) -0.0085(7) 0.0084(7) -0.0053(8)
C25 0.0340(9) 0.0472(10) 0.0242(8) 0.0011(7) 0.0037(6) -0.0025(7)
C26 0.0285(8) 0.0365(9) 0.0246(8) 0.0001(6) 0.0052(6) 0.0005(6)
Cu2 0.02582(13) 0.03051(14) 0.02235(13) 0.00261(8) 0.00791(9) 0.00085(8)
O3 0.0323(6) 0.0327(6) 0.0238(5) 0.0040(4) 0.0083(4) 0.0014(4)
O4 0.0245(5) 0.0463(7) 0.0243(5) 0.0063(5) 0.0069(4) 0.0029(5)
N3 0.0281(6) 0.0247(6) 0.0261(6) 0.0006(5) 0.0087(5) 0.0011(5)
N4 0.0266(6) 0.0289(6) 0.0262(6) -0.0015(5) 0.0099(5) -0.0023(5)
C27 0.0291(8) 0.0259(7) 0.0282(8) -0.0018(6) 0.0054(6) 0.0013(6)
C28 0.0369(9) 0.0256(8) 0.0249(8) -0.0014(6) 0.0053(6) 0.0051(6)
C29 0.0404(9) 0.0287(8) 0.0281(8) -0.0021(6) 0.0016(7) 0.0031(7)
C30 0.0545(11) 0.0320(9) 0.0258(8) -0.0023(7) 0.0016(7) 0.0056(8)
C31 0.0569(11) 0.0323(9) 0.0243(8) 0.0015(6) 0.0106(7) 0.0082(8)
C32 0.0454(9) 0.0297(8) 0.0285(8) 0.0013(6) 0.0127(7) 0.0051(7)
C33 0.0362(8) 0.0261(7) 0.0242(7) 0.0004(6) 0.0068(6) 0.0071(6)
C34 0.0251(7) 0.0278(7) 0.0249(7) 0.0011(6) 0.0075(6) 0.0003(6)
C35 0.0260(7) 0.0270(7) 0.0293(8) 0.0003(6) 0.0062(6) 0.0008(6)
C36 0.0269(8) 0.0317(8) 0.0338(8) 0.0000(6) 0.0100(6) -0.0002(6)
C37 0.0298(8) 0.0327(8) 0.0316(8) 0.0035(6) 0.0089(6) -0.0016(6)
C38 0.0312(8) 0.0297(8) 0.0317(8) 0.0052(6) 0.0075(6) 0.0027(6)
C39 0.0297(8) 0.0287(8) 0.0319(8) 0.0025(6) 0.0105(6) 0.0034(6)
C40 0.0255(7) 0.0287(8) 0.0322(8) -0.0014(6) 0.0104(6) -0.0008(6)
C41 0.0284(8) 0.0266(7) 0.0274(7) 0.0006(6) 0.0075(6) -0.0013(6)
C42 0.0259(8) 0.0349(9) 0.0344(8) 0.0010(7) 0.0076(6) -0.0005(6)
C43 0.0299(8) 0.0383(9) 0.0301(8) 0.0013(7) 0.0015(6) -0.0015(7)
C44 0.0364(9) 0.0367(9) 0.0242(7) 0.0014(6) 0.0068(6) 0.0013(7)
C45 0.0293(8) 0.0374(9) 0.0288(8) 0.0033(7) 0.0095(6) 0.0028(7)
C46 0.0275(7) 0.0277(7) 0.0277(8) 0.0028(6) 0.0074(6) 0.0011(6)
C47 0.0301(8) 0.0338(8) 0.0272(8) -0.0014(6) 0.0108(6) -0.0017(6)
C48 0.0302(8) 0.0363(9) 0.0317(8) -0.0062(7) 0.0112(6) -0.0060(7)
C49 0.0384(9) 0.0420(10) 0.0329(9) -0.0091(7) 0.0105(7) -0.0031(7)
C50 0.0395(9) 0.0408(9) 0.0309(8) -0.0030(7) 0.0133(7) 0.0026(7)
C51 0.0360(9) 0.0425(10) 0.0338(9) -0.0004(7) 0.0172(7) -0.0045(7)
C52 0.0305(8) 0.0345(9) 0.0334(8) -0.0016(7) 0.0102(6) -0.0019(6)

loop_
_atom_type_symbol
_atom_type_description
_atom_type_scat_dispersion_real
_atom_type_scat_dispersion_imag
_atom_type_scat_source
C C 0.0181 0.0091 'International Tables Vol C Tables 4.2.6.8 and 6.1.1.4'
H H 0.0000 0.0000 'International Tables Vol C Tables 4.2.6.8 and 6.1.1.4'
Cu Cu -1.9646 0.5888 'International Tables Vol C Tables 4.2.6.8 and 6.1.1.4'
N N 0.0311 0.0180 'International Tables Vol C Tables 4.2.6.8 and 6.1.1.4'
O O 0.0492 0.0322 'International Tables Vol C Tables 4.2.6.8 and 6.1.1.4'

loop_
_geom_angle_atom_site_label_1
_geom_angle_atom_site_label_2
_geom_angle_atom_site_label_3
_geom_angle
O1 Cu1 N1 91.50(5)
O1 Cu1 N2 88.61(5)
O2 Cu1 O1 167.59(5)
O2 Cu1 N1 92.11(5)
O2 Cu1 N2 92.41(5)
N1 Cu1 N2 158.23(5)
C7 O1 Cu1 129.02(10)
C20 O2 Cu1 126.76(10)
C1 N1 Cu1 123.18(11)
C1 N1 C8 117.75(13)
C8 N1 Cu1 119.05(9)
C14 N2 Cu1 122.82(10)
C14 N2 C21 118.57(13)
C21 N2 Cu1 118.59(9)
N1 C1 H1 116.4
N1 C1 C2 127.16(14)
C2 C1 H1 116.4
C3 C2 C1 117.33(14)
C3 C2 C7 119.65(14)
C7 C2 C1 123.01(14)
C2 C3 H3 119.1
C4 C3 C2 121.82(15)
C4 C3 H3 119.1
C3 C4 H4 120.7
C3 C4 C5 118.58(15)
C5 C4 H4 120.7
C4 C5 H5 119.5
C6 C5 C4 121.05(14)
C6 C5 H5 119.5
C5 C6 H6 119.4
C5 C6 C7 121.27(15)
C7 C6 H6 119.4
O1 C7 C2 122.93(14)
O1 C7 C6 119.44(14)
C2 C7 C6 117.62(14)
N1 C8 H8 106.8
N1 C8 C9 115.72(12)
N1 C8 C13 109.83(12)
C9 C8 H8 106.8
C13 C8 H8 106.8
C13 C8 C9 110.55(13)
C8 C9 H9A 109.9
C8 C9 H9B 109.9
C8 C9 C10 108.96(13)
H9A C9 H9B 108.3
C10 C9 H9A 109.9
C10 C9 H9B 109.9
C9 C10 H10A 109.4
C9 C10 H10B 109.4
H10A C10 H10B 108.0
C11 C10 C9 111.19(14)
C11 C10 H10A 109.4
C11 C10 H10B 109.4
C10 C11 H11A 109.3
C10 C11 H11B 109.3
C10 C11 C12 111.54(14)
H11A C11 H11B 108.0
C12 C11 H11A 109.3
C12 C11 H11B 109.3
C11 C12 H12A 109.3
C11 C12 H12B 109.3
C11 C12 C13 111.59(14)
H12A C12 H12B 108.0
C13 C12 H12A 109.3
C13 C12 H12B 109.3
C8 C13 C12 110.10(13)
C8 C13 H13A 109.6
C8 C13 H13B 109.6
C12 C13 H13A 109.6
C12 C13 H13B 109.6
H13A C13 H13B 108.2
N2 C14 H14 116.7
N2 C14 C15 126.69(14)
C15 C14 H14 116.7
C16 C15 C14 116.84(14)
C16 C15 C20 119.97(14)
C20 C15 C14 123.18(14)
C15 C16 H16 119.0
C17 C16 C15 122.06(15)
C17 C16 H16 119.0
C16 C17 H17 120.9
C16 C17 C18 118.22(15)
C18 C17 H17 120.9
C17 C18 H18 119.4
C19 C18 C17 121.29(14)
C19 C18 H18 119.4
C18 C19 H19 119.2
C18 C19 C20 121.54(15)
C20 C19 H19 119.2
O2 C20 C15 123.76(14)
O2 C20 C19 119.39(14)
C15 C20 C19 116.84(14)
N2 C21 H21 107.0
N2 C21 C22 108.08(13)
N2 C21 C26 116.60(12)
C22 C21 H21 107.0
C26 C21 H21 107.0
C26 C21 C22 110.72(13)
C21 C22 H22A 109.5
C21 C22 H22B 109.5
C21 C22 C23 110.76(14)
H22A C22 H22B 108.1
C23 C22 H22A 109.5
C23 C22 H22B 109.5
C22 C23 H23A 109.4
C22 C23 H23B 109.4
H23A C23 H23B 108.0
C24 C23 C22 111.24(15)
C24 C23 H23A 109.4
C24 C23 H23B 109.4
C23 C24 H24A 109.4
C23 C24 H24B 109.4
H24A C24 H24B 108.0
C25 C24 C23 111.18(14)
C25 C24 H24A 109.4
C25 C24 H24B 109.4
C24 C25 H25A 109.4
C24 C25 H25B 109.4
C24 C25 C26 110.97(15)
H25A C25 H25B 108.0
C26 C25 H25A 109.4
C26 C25 H25B 109.4
C21 C26 C25 109.55(13)
C21 C26 H26A 109.8
C21 C26 H26B 109.8
C25 C26 H26A 109.8
C25 C26 H26B 109.8
H26A C26 H26B 108.2
O3 Cu2 N3 91.78(5)
O3 Cu2 N4 90.22(5)
O4 Cu2 O3 165.05(5)
O4 Cu2 N3 92.40(5)
O4 Cu2 N4 92.40(5)
N4 Cu2 N3 153.58(5)
C33 O3 Cu2 127.50(10)
C46 O4 Cu2 128.14(10)
C27 N3 Cu2 123.93(11)
C27 N3 C34 118.96(13)
C34 N3 Cu2 116.96(10)
C40 N4 Cu2 123.70(10)
C40 N4 C47 120.36(13)
C47 N4 Cu2 115.69(10)
N3 C27 H27 117.0
N3 C27 C28 126.06(15)
C28 C27 H27 117.0
C29 C28 C27 117.28(16)
C33 C28 C27 123.47(15)
C33 C28 C29 119.25(15)
C28 C29 H29 119.3
C30 C29 C28 121.43(17)
C30 C29 H29 119.3
C29 C30 H30 120.4
C29 C30 C31 119.25(17)
C31 C30 H30 120.4
C30 C31 H31 119.6
C32 C31 C30 120.86(16)
C32 C31 H31 119.6
C31 C32 H32 119.6
C31 C32 C33 120.85(17)
C33 C32 H32 119.6
O3 C33 C28 123.09(14)
O3 C33 C32 118.58(15)
C28 C33 C32 118.33(15)
N3 C34 H34 106.6
N3 C34 C35 116.78(12)
N3 C34 C39 108.73(12)
C35 C34 H34 106.6
C35 C34 C39 110.96(13)
C39 C34 H34 106.6
C34 C35 H35A 110.0
C34 C35 H35B 110.0
C34 C35 C36 108.62(12)
H35A C35 H35B 108.3
C36 C35 H35A 110.0
C36 C35 H35B 110.0
C35 C36 H36A 109.3
C35 C36 H36B 109.3
H36A C36 H36B 107.9
C37 C36 C35 111.78(13)
C37 C36 H36A 109.3
C37 C36 H36B 109.3
C36 C37 H37A 109.2
C36 C37 H37B 109.2
C36 C37 C38 112.18(13)
H37A C37 H37B 107.9
C38 C37 H37A 109.2
C38 C37 H37B 109.2
C37 C38 H38A 109.4
C37 C38 H38B 109.4
C37 C38 C39 111.05(13)
H38A C38 H38B 108.0
C39 C38 H38A 109.4
C39 C38 H38B 109.4
C34 C39 H39A 109.7
C34 C39 H39B 109.7
C38 C39 C34 109.95(13)
C38 C39 H39A 109.7
C38 C39 H39B 109.7
H39A C39 H39B 108.2
N4 C40 H40 116.7
N4 C40 C41 126.50(14)
C41 C40 H40 116.7
C42 C41 C40 117.95(14)
C42 C41 C46 119.40(14)
C46 C41 C40 122.56(14)
C41 C42 H42 119.1
C43 C42 C41 121.85(15)
C43 C42 H42 119.1
C42 C43 H43 120.6
C42 C43 C44 118.71(15)
C44 C43 H43 120.6
C43 C44 H44 119.6
C45 C44 C43 120.79(15)
C45 C44 H44 119.6
C44 C45 H45 119.2
C44 C45 C46 121.69(15)
C46 C45 H45 119.2
O4 C46 C41 123.95(14)
O4 C46 C45 118.50(14)
C45 C46 C41 117.54(14)
N4 C47 H47 107.3
N4 C47 C48 106.81(12)
N4 C47 C52 116.56(13)
C48 C47 H47 107.3
C52 C47 H47 107.3
C52 C47 C48 111.15(13)
C47 C48 H48A 109.3
C47 C48 H48B 109.3
C47 C48 C49 111.40(14)
H48A C48 H48B 108.0
C49 C48 H48A 109.3
C49 C48 H48B 109.3
C48 C49 H49A 109.5
C48 C49 H49B 109.5
H49A C49 H49B 108.0
C50 C49 C48 110.93(14)
C50 C49 H49A 109.5
C50 C49 H49B 109.5
C49 C50 H50A 109.6
C49 C50 H50B 109.6
C49 C50 C51 110.22(14)
H50A C50 H50B 108.1
C51 C50 H50A 109.6
C51 C50 H50B 109.6
C50 C51 H51A 109.3
C50 C51 H51B 109.3
C50 C51 C52 111.42(14)
H51A C51 H51B 108.0
C52 C51 H51A 109.3
C52 C51 H51B 109.3
C47 C52 C51 110.28(14)
C47 C52 H52A 109.6
C47 C52 H52B 109.6
C51 C52 H52A 109.6
C51 C52 H52B 109.6
H52A C52 H52B 108.1

loop_
_geom_bond_atom_site_label_1
_geom_bond_atom_site_label_2
_geom_bond_distance
Cu1 O1 1.9102(10)
Cu1 O2 1.9054(11)
Cu1 N1 2.0265(13)
Cu1 N2 2.0290(13)
O1 C7 1.3092(18)
O2 C20 1.3042(19)
N1 C1 1.287(2)
N1 C8 1.4886(18)
N2 C14 1.285(2)
N2 C21 1.4900(19)
C1 H1 0.9500
C1 C2 1.450(2)
C2 C3 1.409(2)
C2 C7 1.416(2)
C3 H3 0.9500
C3 C4 1.378(2)
C4 H4 0.9500
C4 C5 1.400(2)
C5 H5 0.9500
C5 C6 1.379(2)
C6 H6 0.9500
C6 C7 1.418(2)
C8 H8 1.0000
C8 C9 1.530(2)
C8 C13 1.524(2)
C9 H9A 0.9900
C9 H9B 0.9900
C9 C10 1.532(2)
C10 H10A 0.9900
C10 H10B 0.9900
C10 C11 1.523(2)
C11 H11A 0.9900
C11 H11B 0.9900
C11 C12 1.527(3)
C12 H12A 0.9900
C12 H12B 0.9900
C12 C13 1.531(2)
C13 H13A 0.9900
C13 H13B 0.9900
C14 H14 0.9500
C14 C15 1.446(2)
C15 C16 1.409(2)
C15 C20 1.420(2)
C16 H16 0.9500
C16 C17 1.374(2)
C17 H17 0.9500
C17 C18 1.402(2)
C18 H18 0.9500
C18 C19 1.378(2)
C19 H19 0.9500
C19 C20 1.422(2)
C21 H21 1.0000
C21 C22 1.529(2)
C21 C26 1.527(2)
C22 H22A 0.9900
C22 H22B 0.9900
C22 C23 1.533(2)
C23 H23A 0.9900
C23 H23B 0.9900
C23 C24 1.528(3)
C24 H24A 0.9900
C24 H24B 0.9900
C24 C25 1.522(3)
C25 H25A 0.9900
C25 H25B 0.9900
C25 C26 1.536(2)
C26 H26A 0.9900
C26 H26B 0.9900
Cu2 O3 1.9079(11)
Cu2 O4 1.8960(11)
Cu2 N3 2.0096(13)
Cu2 N4 2.0005(13)
O3 C33 1.3163(19)
O4 C46 1.3034(19)
N3 C27 1.291(2)
N3 C34 1.4808(19)
N4 C40 1.293(2)
N4 C47 1.4879(19)
C27 H27 0.9500
C27 C28 1.448(2)
C28 C29 1.417(2)
C28 C33 1.409(2)
C29 H29 0.9500
C29 C30 1.380(3)
C30 H30 0.9500
C30 C31 1.393(3)
C31 H31 0.9500
C31 C32 1.382(3)
C32 H32 0.9500
C32 C33 1.421(2)
C34 H34 1.0000
C34 C35 1.524(2)
C34 C39 1.529(2)
C35 H35A 0.9900
C35 H35B 0.9900
C35 C36 1.533(2)
C36 H36A 0.9900
C36 H36B 0.9900
C36 C37 1.527(2)
C37 H37A 0.9900
C37 H37B 0.9900
C37 C38 1.527(2)
C38 H38A 0.9900
C38 H38B 0.9900
C38 C39 1.529(2)
C39 H39A 0.9900
C39 H39B 0.9900
C40 H40 0.9500
C40 C41 1.445(2)
C41 C42 1.411(2)
C41 C46 1.419(2)
C42 H42 0.9500
C42 C43 1.375(2)
C43 H43 0.9500
C43 C44 1.402(2)
C44 H44 0.9500
C44 C45 1.373(2)
C45 H45 0.9500
C45 C46 1.415(2)
C47 H47 1.0000
C47 C48 1.534(2)
C47 C52 1.517(2)
C48 H48A 0.9900
C48 H48B 0.9900
C48 C49 1.534(2)
C49 H49A 0.9900
C49 H49B 0.9900
C49 C50 1.518(2)
C50 H50A 0.9900
C50 H50B 0.9900
C50 C51 1.531(3)
C51 H51A 0.9900
C51 H51B 0.9900
C51 C52 1.532(2)
C52 H52A 0.9900
C52 H52B 0.9900

loop_
_geom_torsion_atom_site_label_1
_geom_torsion_atom_site_label_2
_geom_torsion_atom_site_label_3
_geom_torsion_atom_site_label_4
_geom_torsion
Cu1 O1 C7 C2 16.5(2)
Cu1 O1 C7 C6 -164.22(11)
Cu1 O2 C20 C15 -22.5(2)
Cu1 O2 C20 C19 158.72(12)
Cu1 N1 C1 C2 -2.1(2)
Cu1 N1 C8 C9 151.25(11)
Cu1 N1 C8 C13 -82.75(14)
Cu1 N2 C14 C15 0.3(2)
Cu1 N2 C21 C22 -68.39(14)
Cu1 N2 C21 C26 166.19(11)
N1 C1 C2 C3 173.47(15)
N1 C1 C2 C7 -7.9(3)
N1 C8 C9 C10 -174.09(13)
N1 C8 C13 C12 172.05(13)
N2 C14 C15 C16 -172.49(15)
N2 C14 C15 C20 7.8(3)
N2 C21 C22 C23 173.79(13)
N2 C21 C26 C25 -177.34(13)
C1 N1 C8 C9 -30.02(19)
C1 N1 C8 C13 95.98(16)
C1 C2 C3 C4 178.90(14)
C1 C2 C7 O1 0.8(2)
C1 C2 C7 C6 -178.41(14)
C2 C3 C4 C5 -0.4(2)
C3 C2 C7 O1 179.41(14)
C3 C2 C7 C6 0.2(2)
C3 C4 C5 C6 0.2(2)
C4 C5 C6 C7 0.2(2)
C5 C6 C7 O1 -179.65(14)
C5 C6 C7 C2 -0.4(2)
C7 C2 C3 C4 0.2(2)
C8 N1 C1 C2 179.27(14)
C8 C9 C10 C11 -58.07(18)
C9 C8 C13 C12 -59.06(17)
C9 C10 C11 C12 55.16(19)
C10 C11 C12 C13 -53.5(2)
C11 C12 C13 C8 55.21(19)
C13 C8 C9 C10 60.28(17)
C14 N2 C21 C22 110.22(16)
C14 N2 C21 C26 -15.2(2)
C14 C15 C16 C17 177.29(15)
C14 C15 C20 O2 3.6(2)
C14 C15 C20 C19 -177.64(15)
C15 C16 C17 C18 0.9(2)
C16 C15 C20 O2 -176.10(15)
C16 C15 C20 C19 2.7(2)
C16 C17 C18 C19 1.4(2)
C17 C18 C19 C20 -1.6(3)
C18 C19 C20 O2 178.40(15)
C18 C19 C20 C15 -0.4(2)
C20 C15 C16 C17 -3.0(2)
C21 N2 C14 C15 -178.26(15)
C21 C22 C23 C24 55.1(2)
C22 C21 C26 C25 58.58(18)
C22 C23 C24 C25 -54.7(2)
C23 C24 C25 C26 56.5(2)
C24 C25 C26 C21 -58.14(19)
C26 C21 C22 C23 -57.38(18)
Cu2 O3 C33 C28 21.7(2)
Cu2 O3 C33 C32 -159.42(11)
Cu2 O4 C46 C41 -15.5(2)
Cu2 O4 C46 C45 165.73(12)
Cu2 N3 C27 C28 -1.0(2)
Cu2 N3 C34 C35 154.15(11)
Cu2 N3 C34 C39 -79.39(13)
Cu2 N4 C40 C41 1.3(2)
Cu2 N4 C47 C48 -68.58(14)
Cu2 N4 C47 C52 166.50(11)
O3 Cu2 O4 C46 -81.3(2)
N3 Cu2 O4 C46 172.58(14)
N3 C27 C28 C29 172.33(15)
N3 C27 C28 C33 -7.5(3)
N3 C34 C35 C36 -174.58(13)
N3 C34 C39 C38 170.02(13)
N4 Cu2 O4 C46 18.57(14)
N4 C40 C41 C42 -175.74(16)
N4 C40 C41 C46 7.6(3)
N4 C47 C48 C49 176.39(14)
N4 C47 C52 C51 178.50(14)
C27 N3 C34 C35 -30.1(2)
C27 N3 C34 C39 96.37(16)
C27 C28 C29 C30 -179.38(15)
C27 C28 C33 O3 -3.0(2)
C27 C28 C33 C32 178.12(14)
C28 C29 C30 C31 1.1(3)
C29 C28 C33 O3 177.21(14)
C29 C28 C33 C32 -1.7(2)
C29 C30 C31 C32 -1.3(3)
C30 C31 C32 C33 0.1(3)
C31 C32 C33 O3 -177.49(15)
C31 C32 C33 C28 1.5(2)
C33 C28 C29 C30 0.5(2)
C34 N3 C27 C28 -176.43(14)
C34 C35 C36 C37 -56.60(17)
C35 C34 C39 C38 -60.24(17)
C35 C36 C37 C38 53.99(18)
C36 C37 C38 C39 -52.98(19)
C37 C38 C39 C34 55.56(18)
C39 C34 C35 C36 60.08(16)
C40 N4 C47 C48 105.89(16)
C40 N4 C47 C52 -19.0(2)
C40 C41 C42 C43 -178.64(15)
C40 C41 C46 O4 -0.5(2)
C40 C41 C46 C45 178.27(15)
C41 C42 C43 C44 0.8(3)
C42 C41 C46 O4 -177.15(15)
C42 C41 C46 C45 1.6(2)
C42 C43 C44 C45 0.5(3)
C43 C44 C45 C46 -0.7(3)
C44 C45 C46 O4 178.44(16)
C44 C45 C46 C41 -0.4(2)
C46 C41 C42 C43 -1.9(2)
C47 N4 C40 C41 -172.68(15)
C47 C48 C49 C50 55.6(2)
C48 C47 C52 C51 55.81(18)
C48 C49 C50 C51 -56.2(2)
C49 C50 C51 C52 57.5(2)
C50 C51 C52 C47 -57.27(19)
C52 C47 C48 C49 -55.46(19)
